data_2225078
loop_
_publ_author_name
'Brito, Iv\'an'
'B\'orquez, Jorge'
'Loyola, Luis Alberto'
'L\'opez-Rodr\'iguez, Mat\'ias'
'C\'ardenas, Alejandro'

_publ_section_title
;
 An orthorhombic polymorph of mulinic acid
;
_journal_coeditor_code OM2310
_journal_issue 2
_journal_name_full 'Acta Crystallographica Section E'
_journal_page_first o331
_journal_page_last o332
_journal_paper_doi 10.1107/S1600536810000528
_journal_volume 66
_journal_year 2010
_chemical_formula_iupac 'C20 H30 O4'
_chemical_formula_moiety 'C20 H30 O4'
_chemical_formula_sum 'C20 H30 O4'
_chemical_formula_weight 334.44
_chemical_name_common
;
mulinic acid
;
_chemical_name_systematic
;
(3<i>S</i>,3a<i>S</i>,10b<i>R</i>)-3-isopropyl-5a,8-dimethyl-
2,3,4,5,5a,6,7,10,10a,10b-decahydro-<i>endo</i>-
epidioxycyclohepta[<i>e</i>]indene-3a(1<i>H</i>)-carboxylic acid
;
_space_group_IT_number 19
_symmetry_cell_setting orthorhombic
_symmetry_space_group_name_Hall 'P 2ac 2ab'
_symmetry_space_group_name_H-M 'P 21 21 21'
_atom_sites_solution_hydrogens geom
_atom_sites_solution_primary direct
_atom_sites_solution_secondary difmap
_audit_creation_method 'WinGX routine CIF_UPDATE'
_cell_angle_alpha 90.000(10)
_cell_angle_beta 90.000(10)
_cell_angle_gamma 90.000(10)
_cell_formula_units_Z 8
_cell_length_a 7.4160(15)
_cell_length_b 19.374(4)
_cell_length_c 26.767(5)
_cell_measurement_reflns_used 5298
_cell_measurement_temperature 293(2)
_cell_measurement_theta_max 28.6
_cell_measurement_theta_min 1.3
_cell_volume 3845.8(13)
_computing_cell_refinement 'DENZO-SMN (Otwinowski & Minor, 1997)'
_computing_data_collection 'COLLECT (Nonius, 2000)'
_computing_data_reduction 'DENZO-SMN (Otwinowski & Minor, 1997)'
_computing_molecular_graphics 'ORTEP-3 for Windows (Farrugia, 1997) and PLATON (Spek, 2009)'
_computing_publication_material 'WinGX (Farrugia, 1999)'
_computing_structure_refinement 'SHELXL97 (Sheldrick, 2008)'
_computing_structure_solution 'SIR97 (Altomare <i>et al.</i>,  1999)'
_diffrn_ambient_temperature 293(2)
_diffrn_measured_fraction_theta_full 0.979
_diffrn_measured_fraction_theta_max 0.979
_diffrn_measurement_device_type 'Nonius KappaCCD area-detector diffractometer'
_diffrn_measurement_method '\f scans, and \w scans with \k  offsets'
_diffrn_radiation_monochromator graphite
_diffrn_radiation_source 'fine-focus sealed tube'
_diffrn_radiation_type MoK\a
_diffrn_radiation_wavelength 0.71073
_diffrn_reflns_av_R_equivalents 0.08
_diffrn_reflns_limit_h_max 9
_diffrn_reflns_limit_h_min -9
_diffrn_reflns_limit_k_max 26
_diffrn_reflns_limit_k_min -26
_diffrn_reflns_limit_l_max 35
_diffrn_reflns_limit_l_min -35
_diffrn_reflns_number 43215
_diffrn_reflns_theta_full 28.59
_diffrn_reflns_theta_max 28.59
_diffrn_reflns_theta_min 1.3
_exptl_absorpt_coefficient_mu 0.079
_exptl_absorpt_correction_type none
_exptl_crystal_colour colourless
_exptl_crystal_density_diffrn 1.155
_exptl_crystal_density_method 'not measured'
_exptl_crystal_description prism
_exptl_crystal_F_000 1456
_exptl_crystal_size_max 0.18
_exptl_crystal_size_mid 0.15
_exptl_crystal_size_min 0.08
_refine_diff_density_max 0.449
_refine_diff_density_min -0.479
_refine_ls_extinction_coef 0.038(4)
_refine_ls_extinction_method 'SHELXL97 (Sheldrick, 2008)'
_refine_ls_goodness_of_fit_ref 1.253
_refine_ls_hydrogen_treatment constr
_refine_ls_matrix_type full
_refine_ls_number_parameters 444
_refine_ls_number_reflns 5387
_refine_ls_number_restraints 0
_refine_ls_restrained_S_all 1.253
_refine_ls_R_factor_all 0.1118
_refine_ls_R_factor_gt 0.0914
_refine_ls_shift/su_max 0
_refine_ls_shift/su_mean 0
_refine_ls_structure_factor_coef Fsqd
_refine_ls_weighting_details 'calc w=1/[\s^2^(Fo^2^)+(0.1087P)^2^+1.0561P] where P=(Fo^2^+2Fc^2^)/3'
_refine_ls_weighting_scheme calc
_refine_ls_wR_factor_ref 0.2236
_reflns_number_gt 4452
_reflns_number_total 5387
_reflns_threshold_expression I>2\s(I)
_cod_data_source_file om2310.cif
_cod_data_source_block I
_cod_database_code 2225078
_cod_database_fobs_code 2225078

loop_
_symmetry_equiv_pos_as_xyz
'x, y, z'
'-x+1/2, -y, z+1/2'
'x+1/2, -y+1/2, -z'
'-x, y+1/2, -z+1/2'

loop_
_atom_site_type_symbol
_atom_site_label
_atom_site_fract_x
_atom_site_fract_y
_atom_site_fract_z
_atom_site_U_iso_or_equiv
_atom_site_adp_type
_atom_site_calc_flag
_atom_site_refinement_flags
_atom_site_occupancy
_atom_site_disorder_assembly
_atom_site_disorder_group
O O1 1.0240(4) 0.5230(2) 0.81073(10) 0.0568(9) Uani d . 1 . .
O O2 0.7577(4) 0.5035(2) 0.84418(9) 0.0526(8) Uani d . 1 . .
H H2 0.8148 0.5086 0.8701 0.079 Uiso calc R 1 . .
O O3 1.0415(5) 0.47601(16) 0.62047(10) 0.0487(7) Uani d . 1 . .
O O4 0.9156(4) 0.42951(17) 0.59483(11) 0.0548(8) Uani d . 1 . .
C C1 0.9999(6) 0.5802(2) 0.70754(15) 0.0400(9) Uani d . 1 . .
H H1A 1.1148 0.5759 0.7246 0.048 Uiso calc R 1 . .
H H1B 1.0218 0.5925 0.6729 0.048 Uiso calc R 1 . .
C C2 0.8811(6) 0.6343(2) 0.73306(16) 0.0443(10) Uani d . 1 . .
H H2A 0.8567 0.6722 0.7104 0.053 Uiso calc R 1 . .
H H2B 0.9411 0.6525 0.7624 0.053 Uiso calc R 1 . .
C C3 0.7038(5) 0.59812(19) 0.74797(14) 0.0353(8) Uani d . 1 . .
H H3 0.6258 0.5986 0.7184 0.042 Uiso calc R 1 . .
C C4 0.6015(6) 0.6359(2) 0.78963(15) 0.0432(9) Uani d . 1 . .
H H4 0.6791 0.6373 0.8192 0.052 Uiso calc R 1 . .
C C5 0.7641(5) 0.52173(18) 0.75618(12) 0.0302(7) Uani d . 1 . .
C C6 0.6212(5) 0.4648(2) 0.75110(14) 0.0384(9) Uani d . 1 . .
H H6A 0.5356 0.4679 0.7784 0.046 Uiso calc R 1 . .
H H6B 0.5558 0.4705 0.72 0.046 Uiso calc R 1 . .
C C7 0.7130(7) 0.3948(2) 0.75195(16) 0.0447(10) Uani d . 1 . .
H H7A 0.621 0.36 0.7467 0.054 Uiso calc R 1 . .
H H7B 0.7608 0.3878 0.7853 0.054 Uiso calc R 1 . .
C C8 0.8680(6) 0.38068(19) 0.71418(15) 0.0400(9) Uani d . 1 . .
C C9 0.9969(5) 0.44437(19) 0.70991(13) 0.0347(8) Uani d . 1 . .
H H9 1.0742 0.4438 0.7396 0.042 Uiso calc R 1 . .
C C10 0.8922(5) 0.51262(18) 0.71109(12) 0.0307(7) Uani d . 1 . .
H H10 0.8142 0.5119 0.6815 0.037 Uiso calc R 1 . .
C C11 1.1245(5) 0.4450(2) 0.66369(14) 0.0409(9) Uani d . 1 . .
H H11 1.2274 0.4742 0.6726 0.049 Uiso calc R 1 . .
C C12 1.2001(7) 0.3765(3) 0.64918(17) 0.0552(12) Uani d . 1 . .
H H12 1.3186 0.3646 0.6565 0.066 Uiso calc R 1 . .
C C13 1.0920(8) 0.3340(2) 0.62570(16) 0.0522(12) Uani d . 1 . .
C C14 0.9036(7) 0.3622(2) 0.61696(16) 0.0494(11) Uani d . 1 . .
H H14 0.8456 0.332 0.5923 0.059 Uiso calc R 1 . .
C C15 0.7823(6) 0.3629(2) 0.66327(16) 0.0469(10) Uani d . 1 . .
H H15A 0.7272 0.3177 0.6662 0.056 Uiso calc R 1 . .
H H15B 0.6859 0.3957 0.6573 0.056 Uiso calc R 1 . .
C C16 1.1342(10) 0.2621(3) 0.6100(2) 0.0788(18) Uani d . 1 . .
H H16A 1.2567 0.2514 0.6187 0.118 Uiso calc R 1 . .
H H16B 1.1189 0.2579 0.5745 0.118 Uiso calc R 1 . .
H H16C 1.0544 0.2307 0.6267 0.118 Uiso calc R 1 . .
C C17 0.9659(9) 0.3176(2) 0.7367(2) 0.0638(14) Uani d . 1 . .
H H17A 1.0523 0.3003 0.7132 0.096 Uiso calc R 1 . .
H H17B 0.8795 0.2822 0.7442 0.096 Uiso calc R 1 . .
H H17C 1.0267 0.3311 0.7668 0.096 Uiso calc R 1 . .
C C18 0.5621(9) 0.7103(3) 0.7738(2) 0.0706(15) Uani d . 1 . .
H H18A 0.4991 0.7337 0.8001 0.106 Uiso calc R 1 . .
H H18B 0.489 0.7102 0.7442 0.106 Uiso calc R 1 . .
H H18C 0.6735 0.7338 0.7671 0.106 Uiso calc R 1 . .
C C19 0.4256(6) 0.6015(3) 0.80408(19) 0.0585(12) Uani d . 1 . .
H H19A 0.4502 0.5573 0.8188 0.088 Uiso calc R 1 . .
H H19B 0.3522 0.5955 0.7749 0.088 Uiso calc R 1 . .
H H19C 0.3629 0.6299 0.8278 0.088 Uiso calc R 1 . .
C C20 0.8616(5) 0.51600(19) 0.80626(13) 0.0331(8) Uani d . 1 . .
O O1A 0.5588(4) 0.48787(19) 0.43116(10) 0.0542(8) Uani d . 1 . .
O O2A 0.2933(4) 0.50197(18) 0.39526(9) 0.0485(8) Uani d . 1 . .
H H2AA 0.3511 0.4933 0.3699 0.073 Uiso calc R 1 . .
O O3A 0.5334(5) 0.54458(17) 0.62191(10) 0.0529(8) Uani d . 1 . .
O O4A 0.3982(5) 0.59001(18) 0.64451(12) 0.0583(9) Uani d . 1 . .
C C1A 0.5303(6) 0.4365(2) 0.53523(15) 0.0413(9) Uani d . 1 . .
H H1A1 0.646 0.4431 0.519 0.05 Uiso calc R 1 . .
H H1A2 0.5503 0.4257 0.5702 0.05 Uiso calc R 1 . .
C C2A 0.4232(6) 0.3791(2) 0.50961(17) 0.0483(10) Uani d . 1 . .
H H2A1 0.4017 0.3415 0.5328 0.058 Uiso calc R 1 . .
H H2A2 0.4899 0.3613 0.4812 0.058 Uiso calc R 1 . .
C C3A 0.2422(5) 0.41043(19) 0.49212(13) 0.0348(8) Uani d . 1 . .
H H3A 0.1601 0.409 0.5208 0.042 Uiso calc R 1 . .
C C4A 0.1512(6) 0.3704(2) 0.44994(15) 0.0428(9) Uani d . 1 . .
H H4A 0.2264 0.3751 0.42 0.051 Uiso calc R 1 . .
C C5A 0.2929(5) 0.48839(19) 0.48342(12) 0.0293(7) Uani d . 1 . .
C C6A 0.1421(5) 0.5416(2) 0.48575(14) 0.0375(8) Uani d . 1 . .
H H6A1 0.0605 0.5352 0.4578 0.045 Uiso calc R 1 . .
H H6A2 0.0742 0.536 0.5165 0.045 Uiso calc R 1 . .
C C7A 0.2246(6) 0.6134(2) 0.48375(15) 0.0441(10) Uani d . 1 . .
H H7A1 0.1275 0.6467 0.4868 0.053 Uiso calc R 1 . .
H H7A2 0.2773 0.6196 0.4509 0.053 Uiso calc R 1 . .
C C8A 0.3718(6) 0.6322(2) 0.52339(15) 0.0414(9) Uani d . 1 . .
C C9A 0.5069(5) 0.57135(19) 0.53126(13) 0.0341(8) Uani d . 1 . .
H H9A 0.5908 0.5723 0.503 0.041 Uiso calc R 1 . .
C C10A 0.4126(5) 0.50107(18) 0.52985(11) 0.0305(7) Uani d . 1 . .
H H10A 0.3306 0.5006 0.5586 0.037 Uiso calc R 1 . .
C C11A 0.6238(6) 0.5749(2) 0.57973(15) 0.0461(10) Uani d . 1 . .
H H11A 0.7315 0.5468 0.5735 0.055 Uiso calc R 1 . .
C C12A 0.6884(7) 0.6452(3) 0.59389(17) 0.0612(14) Uani d . 1 . .
H H12A 0.8067 0.6589 0.588 0.073 Uiso calc R 1 . .
C C13A 0.5714(9) 0.6868(3) 0.61497(18) 0.0599(14) Uani d . 1 . .
C C14A 0.3857(7) 0.6562(2) 0.62047(17) 0.0519(11) Uani d . 1 . .
H H14A 0.3192 0.6864 0.6433 0.062 Uiso calc R 1 . .
C C15A 0.2736(7) 0.6515(2) 0.57253(17) 0.0487(10) Uani d . 1 . .
H H15C 0.2152 0.6957 0.5675 0.058 Uiso calc R 1 . .
H H15D 0.1791 0.6177 0.578 0.058 Uiso calc R 1 . .
C C16A 0.6059(11) 0.7598(3) 0.6313(2) 0.089(2) Uani d . 1 . .
H H16D 0.7287 0.7719 0.6241 0.133 Uiso calc R 1 . .
H H16E 0.5846 0.7637 0.6666 0.133 Uiso calc R 1 . .
H H16F 0.5263 0.7904 0.6137 0.133 Uiso calc R 1 . .
C C17A 0.4677(9) 0.6961(2) 0.5010(2) 0.0645(14) Uani d . 1 . .
H H17D 0.3793 0.7299 0.4916 0.097 Uiso calc R 1 . .
H H17E 0.5354 0.6825 0.4721 0.097 Uiso calc R 1 . .
H H17F 0.5477 0.7155 0.5254 0.097 Uiso calc R 1 . .
C C18A 0.1365(10) 0.2934(3) 0.4622(3) 0.0786(18) Uani d . 1 . .
H H18D 0.0555 0.2872 0.4898 0.118 Uiso calc R 1 . .
H H18E 0.2533 0.2758 0.4709 0.118 Uiso calc R 1 . .
H H18F 0.0913 0.2691 0.4336 0.118 Uiso calc R 1 . .
C C19A -0.0363(7) 0.3971(3) 0.4373(2) 0.0663(14) Uani d . 1 . .
H H19D -0.028 0.4439 0.4259 0.099 Uiso calc R 1 . .
H H19E -0.111 0.3951 0.4665 0.099 Uiso calc R 1 . .
H H19F -0.0881 0.3689 0.4115 0.099 Uiso calc R 1 . .
C C20A 0.3954(5) 0.49324(19) 0.43429(12) 0.0337(8) Uani d . 1 . .

loop_
_atom_site_aniso_label
_atom_site_aniso_U_11
_atom_site_aniso_U_22
_atom_site_aniso_U_33
_atom_site_aniso_U_12
_atom_site_aniso_U_13
_atom_site_aniso_U_23
O1 0.0367(16) 0.107(3) 0.0270(13) -0.0195(17) -0.0079(12) 0.0018(15)
O2 0.0400(14) 0.095(2) 0.0229(12) -0.0030(16) 0.0021(11) 0.0077(15)
O3 0.0585(18) 0.0556(17) 0.0320(14) -0.0015(15) 0.0073(14) 0.0055(12)
O4 0.0499(18) 0.070(2) 0.0448(17) 0.0049(16) -0.0087(15) 0.0053(15)
C1 0.040(2) 0.048(2) 0.0325(19) -0.0154(18) 0.0021(17) 0.0026(16)
C2 0.052(2) 0.042(2) 0.039(2) -0.010(2) 0.0065(19) -0.0013(17)
C3 0.037(2) 0.0415(19) 0.0277(17) -0.0020(16) -0.0024(16) -0.0018(15)
C4 0.042(2) 0.052(2) 0.0352(19) 0.005(2) -0.0042(18) -0.0091(17)
C5 0.0302(17) 0.0405(18) 0.0200(14) -0.0088(15) -0.0019(13) 0.0006(13)
C6 0.0318(19) 0.054(2) 0.0297(17) -0.0150(17) 0.0011(15) -0.0033(16)
C7 0.056(3) 0.039(2) 0.038(2) -0.0126(19) 0.008(2) 0.0039(16)
C8 0.048(2) 0.0360(18) 0.036(2) -0.0017(18) 0.0025(18) 0.0026(15)
C9 0.0317(18) 0.047(2) 0.0253(16) 0.0014(16) -0.0027(15) 0.0022(15)
C10 0.0298(16) 0.0423(18) 0.0200(14) -0.0042(15) 0.0000(13) 0.0012(13)
C11 0.0316(19) 0.059(2) 0.0326(19) -0.0009(18) 0.0009(16) -0.0007(17)
C12 0.046(2) 0.077(3) 0.043(2) 0.020(3) 0.003(2) -0.004(2)
C13 0.066(3) 0.052(2) 0.038(2) 0.015(2) 0.007(2) -0.0054(19)
C14 0.055(3) 0.055(2) 0.038(2) 0.003(2) -0.003(2) -0.0140(19)
C15 0.050(2) 0.048(2) 0.043(2) -0.007(2) 0.0003(19) -0.0107(18)
C16 0.109(5) 0.064(3) 0.064(3) 0.032(3) 0.005(4) -0.012(3)
C17 0.085(4) 0.054(3) 0.053(3) 0.012(3) 0.007(3) 0.014(2)
C18 0.077(4) 0.056(3) 0.079(4) 0.015(3) 0.012(3) -0.009(3)
C19 0.039(2) 0.087(3) 0.049(3) 0.000(2) 0.009(2) -0.009(2)
C20 0.0361(19) 0.0412(19) 0.0221(15) -0.0036(16) -0.0036(14) -0.0019(14)
O1A 0.0362(15) 0.101(2) 0.0252(12) 0.0121(17) 0.0038(11) -0.0004(15)
O2A 0.0437(15) 0.083(2) 0.0188(11) -0.0009(17) -0.0032(11) 0.0062(14)
O3A 0.066(2) 0.0612(18) 0.0314(14) -0.0056(17) -0.0109(15) 0.0053(13)
O4A 0.062(2) 0.069(2) 0.0445(17) -0.0099(18) 0.0064(16) 0.0081(15)
C1A 0.039(2) 0.052(2) 0.0333(19) 0.0154(18) -0.0056(17) 0.0048(16)
C2A 0.055(3) 0.045(2) 0.044(2) 0.014(2) -0.010(2) 0.0045(18)
C3A 0.040(2) 0.0404(18) 0.0242(16) 0.0053(17) 0.0016(15) 0.0046(14)
C4A 0.050(2) 0.044(2) 0.034(2) -0.0052(19) 0.0020(18) -0.0026(17)
C5A 0.0272(16) 0.0405(17) 0.0200(14) 0.0035(15) -0.0025(13) 0.0029(13)
C6A 0.0330(19) 0.046(2) 0.0333(19) 0.0085(17) -0.0058(16) -0.0012(16)
C7A 0.056(2) 0.041(2) 0.035(2) 0.017(2) -0.008(2) 0.0055(16)
C8A 0.051(2) 0.0385(19) 0.0351(19) -0.0003(19) -0.0012(18) 0.0026(16)
C9A 0.0313(18) 0.047(2) 0.0237(16) -0.0014(16) 0.0008(14) 0.0013(14)
C10A 0.0313(17) 0.0421(18) 0.0180(14) 0.0030(15) -0.0028(13) 0.0004(13)
C11A 0.038(2) 0.067(3) 0.033(2) -0.003(2) -0.0047(18) -0.0005(18)
C12A 0.055(3) 0.091(4) 0.038(2) -0.031(3) -0.005(2) 0.002(2)
C13A 0.081(4) 0.065(3) 0.034(2) -0.027(3) -0.005(2) -0.003(2)
C14A 0.061(3) 0.056(2) 0.039(2) -0.003(2) 0.005(2) -0.0095(19)
C15A 0.052(2) 0.045(2) 0.049(2) 0.008(2) 0.003(2) -0.0054(19)
C16A 0.134(6) 0.070(4) 0.061(3) -0.041(4) -0.006(4) -0.007(3)
C17A 0.087(4) 0.050(3) 0.056(3) -0.013(3) -0.007(3) 0.016(2)
C18A 0.098(4) 0.050(3) 0.088(4) -0.019(3) -0.019(4) 0.000(3)
C19A 0.054(3) 0.076(3) 0.068(3) -0.008(3) -0.020(3) -0.010(3)
C20A 0.0375(19) 0.0413(18) 0.0223(15) 0.0019(16) 0.0004(14) 0.0029(14)

loop_
_atom_type_symbol
_atom_type_description
_atom_type_scat_dispersion_real
_atom_type_scat_dispersion_imag
_atom_type_scat_source
C C 0.0033 0 'International Tables Vol C Tables 4.2.6.8 and 6.1.1.4'
H H 0 0 'International Tables Vol C Tables 4.2.6.8 and 6.1.1.4'
O O 0.0106 0 'International Tables Vol C Tables 4.2.6.8 and 6.1.1.4'

loop_
_geom_angle_atom_site_label_1
_geom_angle_atom_site_label_2
_geom_angle_atom_site_label_3
_geom_angle_site_symmetry_1
_geom_angle_site_symmetry_3
_geom_angle
_geom_angle_publ_flag
C20 O2 H2 . . 109.5 ?
C11 O3 O4 . . 113.0(3) ?
C14 O4 O3 . . 113.8(3) ?
C2 C1 C10 . . 104.8(3) ?
C2 C1 H1A . . 110.8 ?
C10 C1 H1A . . 110.8 ?
C2 C1 H1B . . 110.8 ?
C10 C1 H1B . . 110.8 ?
H1A C1 H1B . . 108.9 ?
C1 C2 C3 . . 107.2(3) ?
C1 C2 H2A . . 110.3 ?
C3 C2 H2A . . 110.3 ?
C1 C2 H2B . . 110.3 ?
C3 C2 H2B . . 110.3 ?
H2A C2 H2B . . 108.5 ?
C4 C3 C2 . . 113.1(3) ?
C4 C3 C5 . . 119.4(3) ?
C2 C3 C5 . . 102.8(3) ?
C4 C3 H3 . . 106.9 ?
C2 C3 H3 . . 106.9 ?
C5 C3 H3 . . 106.9 ?
C19 C4 C18 . . 108.7(4) ?
C19 C4 C3 . . 113.7(4) ?
C18 C4 C3 . . 110.0(4) ?
C19 C4 H4 . . 108.1 ?
C18 C4 H4 . . 108.1 ?
C3 C4 H4 . . 108.1 ?
C20 C5 C6 . . 110.6(3) ?
C20 C5 C10 . . 112.7(3) ?
C6 C5 C10 . . 105.8(3) ?
C20 C5 C3 . . 109.2(3) ?
C6 C5 C3 . . 118.1(3) ?
C10 C5 C3 . . 100.0(3) ?
C7 C6 C5 . . 109.3(3) ?
C7 C6 H6A . . 109.8 ?
C5 C6 H6A . . 109.8 ?
C7 C6 H6B . . 109.8 ?
C5 C6 H6B . . 109.8 ?
H6A C6 H6B . . 108.3 ?
C6 C7 C8 . . 118.6(3) ?
C6 C7 H7A . . 107.7 ?
C8 C7 H7A . . 107.7 ?
C6 C7 H7B . . 107.7 ?
C8 C7 H7B . . 107.7 ?
H7A C7 H7B . . 107.1 ?
C15 C8 C17 . . 111.2(4) ?
C15 C8 C7 . . 108.0(4) ?
C17 C8 C7 . . 103.4(4) ?
C15 C8 C9 . . 111.3(3) ?
C17 C8 C9 . . 111.4(4) ?
C7 C8 C9 . . 111.1(3) ?
C10 C9 C11 . . 108.5(3) ?
C10 C9 C8 . . 111.6(3) ?
C11 C9 C8 . . 115.8(3) ?
C10 C9 H9 . . 106.8 ?
C11 C9 H9 . . 106.8 ?
C8 C9 H9 . . 106.8 ?
C9 C10 C1 . . 118.0(3) ?
C9 C10 C5 . . 115.2(3) ?
C1 C10 C5 . . 105.7(3) ?
C9 C10 H10 . . 105.6 ?
C1 C10 H10 . . 105.6 ?
C5 C10 H10 . . 105.6 ?
O3 C11 C12 . . 108.8(3) ?
O3 C11 C9 . . 112.4(3) ?
C12 C11 C9 . . 115.4(4) ?
O3 C11 H11 . . 106.6 ?
C12 C11 H11 . . 106.6 ?
C9 C11 H11 . . 106.6 ?
C13 C12 C11 . . 117.0(4) ?
C13 C12 H12 . . 121.5 ?
C11 C12 H12 . . 121.5 ?
C12 C13 C16 . . 126.5(5) ?
C12 C13 C14 . . 114.2(4) ?
C16 C13 C14 . . 119.2(5) ?
O4 C14 C13 . . 109.5(4) ?
O4 C14 C15 . . 111.3(4) ?
C13 C14 C15 . . 114.7(4) ?
O4 C14 H14 . . 107 ?
C13 C14 H14 . . 107 ?
C15 C14 H14 . . 107 ?
C14 C15 C8 . . 118.4(4) ?
C14 C15 H15A . . 107.7 ?
C8 C15 H15A . . 107.7 ?
C14 C15 H15B . . 107.7 ?
C8 C15 H15B . . 107.7 ?
H15A C15 H15B . . 107.1 ?
C13 C16 H16A . . 109.5 ?
C13 C16 H16B . . 109.5 ?
H16A C16 H16B . . 109.5 ?
C13 C16 H16C . . 109.5 ?
H16A C16 H16C . . 109.5 ?
H16B C16 H16C . . 109.5 ?
C8 C17 H17A . . 109.5 ?
C8 C17 H17B . . 109.5 ?
H17A C17 H17B . . 109.5 ?
C8 C17 H17C . . 109.5 ?
H17A C17 H17C . . 109.5 ?
H17B C17 H17C . . 109.5 ?
C4 C18 H18A . . 109.5 ?
C4 C18 H18B . . 109.5 ?
H18A C18 H18B . . 109.5 ?
C4 C18 H18C . . 109.5 ?
H18A C18 H18C . . 109.5 ?
H18B C18 H18C . . 109.5 ?
C4 C19 H19A . . 109.5 ?
C4 C19 H19B . . 109.5 ?
H19A C19 H19B . . 109.5 ?
C4 C19 H19C . . 109.5 ?
H19A C19 H19C . . 109.5 ?
H19B C19 H19C . . 109.5 ?
O1 C20 O2 . . 122.1(3) ?
O1 C20 C5 . . 123.1(3) ?
O2 C20 C5 . . 114.8(3) ?
C20A O2A H2AA . . 109.5 ?
C11A O3A O4A . . 113.5(3) ?
C14A O4A O3A . . 113.3(3) ?
C2A C1A C10A . . 104.8(3) ?
C2A C1A H1A1 . . 110.8 ?
C10A C1A H1A1 . . 110.8 ?
C2A C1A H1A2 . . 110.8 ?
C10A C1A H1A2 . . 110.8 ?
H1A1 C1A H1A2 . . 108.9 ?
C1A C2A C3A . . 107.5(3) ?
C1A C2A H2A1 . . 110.2 ?
C3A C2A H2A1 . . 110.2 ?
C1A C2A H2A2 . . 110.2 ?
C3A C2A H2A2 . . 110.2 ?
H2A1 C2A H2A2 . . 108.5 ?
C4A C3A C2A . . 114.1(3) ?
C4A C3A C5A . . 118.9(3) ?
C2A C3A C5A . . 102.4(3) ?
C4A C3A H3A . . 106.9 ?
C2A C3A H3A . . 106.9 ?
C5A C3A H3A . . 106.9 ?
C19A C4A C3A . . 113.3(4) ?
C19A C4A C18A . . 108.2(4) ?
C3A C4A C18A . . 111.6(4) ?
C19A C4A H4A . . 107.8 ?
C3A C4A H4A . . 107.8 ?
C18A C4A H4A . . 107.8 ?
C20A C5A C6A . . 111.1(3) ?
C20A C5A C10A . . 113.4(3) ?
C6A C5A C10A . . 106.3(3) ?
C20A C5A C3A . . 107.8(3) ?
C6A C5A C3A . . 117.9(3) ?
C10A C5A C3A . . 99.8(3) ?
C7A C6A C5A . . 108.8(3) ?
C7A C6A H6A1 . . 109.9 ?
C5A C6A H6A1 . . 109.9 ?
C7A C6A H6A2 . . 109.9 ?
C5A C6A H6A2 . . 109.9 ?
H6A1 C6A H6A2 . . 108.3 ?
C6A C7A C8A . . 118.0(3) ?
C6A C7A H7A1 . . 107.8 ?
C8A C7A H7A1 . . 107.8 ?
C6A C7A H7A2 . . 107.8 ?
C8A C7A H7A2 . . 107.8 ?
H7A1 C7A H7A2 . . 107.1 ?
C17A C8A C15A . . 110.6(4) ?
C17A C8A C9A . . 111.2(4) ?
C15A C8A C9A . . 111.7(3) ?
C17A C8A C7A . . 104.1(3) ?
C15A C8A C7A . . 107.7(4) ?
C9A C8A C7A . . 111.3(3) ?
C10A C9A C8A . . 112.1(3) ?
C10A C9A C11A . . 108.2(3) ?
C8A C9A C11A . . 115.8(3) ?
C10A C9A H9A . . 106.8 ?
C8A C9A H9A . . 106.8 ?
C11A C9A H9A . . 106.8 ?
C9A C10A C1A . . 117.6(3) ?
C9A C10A C5A . . 115.0(3) ?
C1A C10A C5A . . 105.8(3) ?
C9A C10A H10A . . 105.8 ?
C1A C10A H10A . . 105.8 ?
C5A C10A H10A . . 105.8 ?
O3A C11A C12A . . 108.8(4) ?
O3A C11A C9A . . 112.1(3) ?
C12A C11A C9A . . 115.4(4) ?
O3A C11A H11A . . 106.7 ?
C12A C11A H11A . . 106.7 ?
C9A C11A H11A . . 106.7 ?
C13A C12A C11A . . 117.2(5) ?
C13A C12A H12A . . 121.4 ?
C11A C12A H12A . . 121.4 ?
C12A C13A C16A . . 126.2(6) ?
C12A C13A C14A . . 113.9(4) ?
C16A C13A C14A . . 119.8(6) ?
O4A C14A C13A . . 109.6(4) ?
O4A C14A C15A . . 110.9(4) ?
C13A C14A C15A . . 116.0(4) ?
O4A C14A H14A . . 106.6 ?
C13A C14A H14A . . 106.6 ?
C15A C14A H14A . . 106.6 ?
C14A C15A C8A . . 118.1(4) ?
C14A C15A H15C . . 107.8 ?
C8A C15A H15C . . 107.8 ?
C14A C15A H15D . . 107.8 ?
C8A C15A H15D . . 107.8 ?
H15C C15A H15D . . 107.1 ?
C13A C16A H16D . . 109.5 ?
C13A C16A H16E . . 109.5 ?
H16D C16A H16E . . 109.5 ?
C13A C16A H16F . . 109.5 ?
H16D C16A H16F . . 109.5 ?
H16E C16A H16F . . 109.5 ?
C8A C17A H17D . . 109.5 ?
C8A C17A H17E . . 109.5 ?
H17D C17A H17E . . 109.5 ?
C8A C17A H17F . . 109.5 ?
H17D C17A H17F . . 109.5 ?
H17E C17A H17F . . 109.5 ?
C4A C18A H18D . . 109.5 ?
C4A C18A H18E . . 109.5 ?
H18D C18A H18E . . 109.5 ?
C4A C18A H18F . . 109.5 ?
H18D C18A H18F . . 109.5 ?
H18E C18A H18F . . 109.5 ?
C4A C19A H19D . . 109.5 ?
C4A C19A H19E . . 109.5 ?
H19D C19A H19E . . 109.5 ?
C4A C19A H19F . . 109.5 ?
H19D C19A H19F . . 109.5 ?
H19E C19A H19F . . 109.5 ?
O1A C20A O2A . . 122.3(3) ?
O1A C20A C5A . . 123.4(3) ?
O2A C20A C5A . . 114.3(3) ?

loop_
_geom_bond_atom_site_label_1
_geom_bond_atom_site_label_2
_geom_bond_site_symmetry_2
_geom_bond_distance
_geom_bond_publ_flag
O1 C20 . 1.218(5) ?
O2 C20 . 1.298(5) ?
O2 H2 . 0.82 ?
O3 C11 . 1.442(5) ?
O3 O4 . 1.468(4) ?
O4 C14 . 1.435(6) ?
C1 C2 . 1.530(6) ?
C1 C10 . 1.537(5) ?
C1 H1A . 0.97 ?
C1 H1B . 0.97 ?
C2 C3 . 1.542(6) ?
C2 H2A . 0.97 ?
C2 H2B . 0.97 ?
C3 C4 . 1.535(5) ?
C3 C5 . 1.562(5) ?
C3 H3 . 0.98 ?
C4 C19 . 1.515(6) ?
C4 C18 . 1.531(7) ?
C4 H4 . 0.98 ?
C5 C20 . 1.527(5) ?
C5 C6 . 1.536(5) ?
C5 C10 . 1.546(5) ?
C6 C7 . 1.517(6) ?
C6 H6A . 0.97 ?
C6 H6B . 0.97 ?
C7 C8 . 1.555(6) ?
C7 H7A . 0.97 ?
C7 H7B . 0.97 ?
C8 C15 . 1.543(6) ?
C8 C17 . 1.545(6) ?
C8 C9 . 1.565(5) ?
C9 C10 . 1.534(5) ?
C9 C11 . 1.558(5) ?
C9 H9 . 0.98 ?
C10 H10 . 0.98 ?
C11 C12 . 1.491(6) ?
C11 H11 . 0.98 ?
C12 C13 . 1.310(7) ?
C12 H12 . 0.93 ?
C13 C16 . 1.488(6) ?
C13 C14 . 1.519(7) ?
C14 C15 . 1.531(6) ?
C14 H14 . 0.98 ?
C15 H15A . 0.97 ?
C15 H15B . 0.97 ?
C16 H16A . 0.96 ?
C16 H16B . 0.96 ?
C16 H16C . 0.96 ?
C17 H17A . 0.96 ?
C17 H17B . 0.96 ?
C17 H17C . 0.96 ?
C18 H18A . 0.96 ?
C18 H18B . 0.96 ?
C18 H18C . 0.96 ?
C19 H19A . 0.96 ?
C19 H19B . 0.96 ?
C19 H19C . 0.96 ?
O1A C20A . 1.220(5) ?
O2A C20A . 1.301(4) ?
O2A H2AA . 0.82 ?
O3A C11A . 1.438(5) ?
O3A O4A . 1.465(5) ?
O4A C14A . 1.437(6) ?
C1A C2A . 1.529(6) ?
C1A C10A . 1.532(5) ?
C1A H1A1 . 0.97 ?
C1A H1A2 . 0.97 ?
C2A C3A . 1.546(6) ?
C2A H2A1 . 0.97 ?
C2A H2A2 . 0.97 ?
C3A C4A . 1.527(5) ?
C3A C5A . 1.574(5) ?
C3A H3A . 0.98 ?
C4A C19A . 1.522(7) ?
C4A C18A . 1.530(6) ?
C4A H4A . 0.98 ?
C5A C20A . 1.522(5) ?
C5A C6A . 1.522(5) ?
C5A C10A . 1.547(4) ?
C6A C7A . 1.521(6) ?
C6A H6A1 . 0.97 ?
C6A H6A2 . 0.97 ?
C7A C8A . 1.565(6) ?
C7A H7A1 . 0.97 ?
C7A H7A2 . 0.97 ?
C8A C17A . 1.548(6) ?
C8A C15A . 1.549(6) ?
C8A C9A . 1.561(5) ?
C9A C10A . 1.531(5) ?
C9A C11A . 1.562(5) ?
C9A H9A . 0.98 ?
C10A H10A . 0.98 ?
C11A C12A . 1.493(7) ?
C11A H11A . 0.98 ?
C12A C13A . 1.312(8) ?
C12A H12A . 0.93 ?
C13A C16A . 1.502(7) ?
C13A C14A . 1.507(8) ?
C14A C15A . 1.532(7) ?
C14A H14A . 0.98 ?
C15A H15C . 0.97 ?
C15A H15D . 0.97 ?
C16A H16D . 0.96 ?
C16A H16E . 0.96 ?
C16A H16F . 0.96 ?
C17A H17D . 0.96 ?
C17A H17E . 0.96 ?
C17A H17F . 0.96 ?
C18A H18D . 0.96 ?
C18A H18E . 0.96 ?
C18A H18F . 0.96 ?
C19A H19D . 0.96 ?
C19A H19E . 0.96 ?
C19A H19F . 0.96 ?

loop_
_geom_hbond_atom_site_label_D
_geom_hbond_atom_site_label_H
_geom_hbond_atom_site_label_A
_geom_hbond_site_symmetry_A
_geom_hbond_distance_DH
_geom_hbond_distance_HA
_geom_hbond_distance_DA
_geom_hbond_angle_DHA
O2A H2AA O1 2_664 0.82 1.86 2.681(4) 177
O2 H2 O1A 2_665 0.82 1.89 2.702(4) 175

loop_
_geom_torsion_atom_site_label_1
_geom_torsion_atom_site_label_2
_geom_torsion_atom_site_label_3
_geom_torsion_atom_site_label_4
_geom_torsion_site_symmetry_1
_geom_torsion_site_symmetry_2
_geom_torsion_site_symmetry_3
_geom_torsion_site_symmetry_4
_geom_torsion
_geom_torsion_publ_flag
C11 O3 O4 C14 . . . . -1.5(4) ?
C10 C1 C2 C3 . . . . -3.2(4) ?
C1 C2 C3 C4 . . . . 158.9(3) ?
C1 C2 C3 C5 . . . . 28.7(4) ?
C2 C3 C4 C19 . . . . 179.1(4) ?
C5 C3 C4 C19 . . . . -59.6(5) ?
C2 C3 C4 C18 . . . . 57.0(5) ?
C5 C3 C4 C18 . . . . 178.2(4) ?
C4 C3 C5 C20 . . . . -49.9(4) ?
C2 C3 C5 C20 . . . . 76.4(3) ?
C4 C3 C5 C6 . . . . 77.6(4) ?
C2 C3 C5 C6 . . . . -156.2(3) ?
C4 C3 C5 C10 . . . . -168.3(3) ?
C2 C3 C5 C10 . . . . -42.1(3) ?
C20 C5 C6 C7 . . . . -62.5(4) ?
C10 C5 C6 C7 . . . . 59.8(4) ?
C3 C5 C6 C7 . . . . 170.7(3) ?
C5 C6 C7 C8 . . . . -54.2(5) ?
C6 C7 C8 C15 . . . . -79.9(4) ?
C6 C7 C8 C17 . . . . 162.2(4) ?
C6 C7 C8 C9 . . . . 42.5(5) ?
C15 C8 C9 C10 . . . . 81.2(4) ?
C17 C8 C9 C10 . . . . -154.0(3) ?
C7 C8 C9 C10 . . . . -39.2(4) ?
C15 C8 C9 C11 . . . . -43.6(5) ?
C17 C8 C9 C11 . . . . 81.2(4) ?
C7 C8 C9 C11 . . . . -164.0(3) ?
C11 C9 C10 C1 . . . . -51.6(4) ?
C8 C9 C10 C1 . . . . 179.7(3) ?
C11 C9 C10 C5 . . . . -177.6(3) ?
C8 C9 C10 C5 . . . . 53.6(4) ?
C2 C1 C10 C9 . . . . -154.6(3) ?
C2 C1 C10 C5 . . . . -24.0(4) ?
C20 C5 C10 C9 . . . . 57.5(4) ?
C6 C5 C10 C9 . . . . -63.6(4) ?
C3 C5 C10 C9 . . . . 173.3(3) ?
C20 C5 C10 C1 . . . . -74.7(4) ?
C6 C5 C10 C1 . . . . 164.3(3) ?
C3 C5 C10 C1 . . . . 41.1(3) ?
O4 O3 C11 C12 . . . . 50.5(4) ?
O4 O3 C11 C9 . . . . -78.6(4) ?
C10 C9 C11 O3 . . . . -39.1(4) ?
C8 C9 C11 O3 . . . . 87.3(4) ?
C10 C9 C11 C12 . . . . -164.7(3) ?
C8 C9 C11 C12 . . . . -38.2(5) ?
O3 C11 C12 C13 . . . . -51.0(5) ?
C9 C11 C12 C13 . . . . 76.3(5) ?
C11 C12 C13 C16 . . . . -176.6(5) ?
C11 C12 C13 C14 . . . . 0.1(6) ?
O3 O4 C14 C13 . . . . -48.5(4) ?
O3 O4 C14 C15 . . . . 79.4(4) ?
C12 C13 C14 O4 . . . . 50.4(5) ?
C16 C13 C14 O4 . . . . -132.7(4) ?
C12 C13 C14 C15 . . . . -75.6(5) ?
C16 C13 C14 C15 . . . . 101.3(5) ?
O4 C14 C15 C8 . . . . -87.5(5) ?
C13 C14 C15 C8 . . . . 37.5(6) ?
C17 C8 C15 C14 . . . . -80.3(5) ?
C7 C8 C15 C14 . . . . 166.9(4) ?
C9 C8 C15 C14 . . . . 44.6(5) ?
C6 C5 C20 O1 . . . . 137.6(4) ?
C10 C5 C20 O1 . . . . 19.4(5) ?
C3 C5 C20 O1 . . . . -90.8(5) ?
C6 C5 C20 O2 . . . . -42.9(5) ?
C10 C5 C20 O2 . . . . -161.2(3) ?
C3 C5 C20 O2 . . . . 88.6(4) ?
C11A O3A O4A C14A . . . . -1.1(5) ?
C10A C1A C2A C3A . . . . -2.6(4) ?
C1A C2A C3A C4A . . . . 158.1(3) ?
C1A C2A C3A C5A . . . . 28.3(4) ?
C2A C3A C4A C19A . . . . 173.4(4) ?
C5A C3A C4A C19A . . . . -65.6(5) ?
C2A C3A C4A C18A . . . . 50.9(5) ?
C5A C3A C4A C18A . . . . 171.9(4) ?
C4A C3A C5A C20A . . . . -50.0(4) ?
C2A C3A C5A C20A . . . . 76.7(3) ?
C4A C3A C5A C6A . . . . 76.8(4) ?
C2A C3A C5A C6A . . . . -156.5(3) ?
C4A C3A C5A C10A . . . . -168.7(3) ?
C2A C3A C5A C10A . . . . -42.0(3) ?
C20A C5A C6A C7A . . . . -62.8(4) ?
C10A C5A C6A C7A . . . . 61.1(4) ?
C3A C5A C6A C7A . . . . 172.0(3) ?
C5A C6A C7A C8A . . . . -55.1(5) ?
C6A C7A C8A C17A . . . . 162.2(4) ?
C6A C7A C8A C15A . . . . -80.3(4) ?
C6A C7A C8A C9A . . . . 42.3(5) ?
C17A C8A C9A C10A . . . . -153.8(3) ?
C15A C8A C9A C10A . . . . 82.1(4) ?
C7A C8A C9A C10A . . . . -38.2(4) ?
C17A C8A C9A C11A . . . . 81.4(4) ?
C15A C8A C9A C11A . . . . -42.7(5) ?
C7A C8A C9A C11A . . . . -163.0(3) ?
C8A C9A C10A C1A . . . . 177.9(3) ?
C11A C9A C10A C1A . . . . -53.2(4) ?
C8A C9A C10A C5A . . . . 52.1(4) ?
C11A C9A C10A C5A . . . . -179.0(3) ?
C2A C1A C10A C9A . . . . -155.0(3) ?
C2A C1A C10A C5A . . . . -24.9(4) ?
C20A C5A C10A C9A . . . . 58.9(4) ?
C6A C5A C10A C9A . . . . -63.6(4) ?
C3A C5A C10A C9A . . . . 173.3(3) ?
C20A C5A C10A C1A . . . . -72.8(4) ?
C6A C5A C10A C1A . . . . 164.8(3) ?
C3A C5A C10A C1A . . . . 41.7(3) ?
O4A O3A C11A C12A . . . . 49.7(4) ?
O4A O3A C11A C9A . . . . -79.1(4) ?
C10A C9A C11A O3A . . . . -40.1(4) ?
C8A C9A C11A O3A . . . . 86.7(4) ?
C10A C9A C11A C12A . . . . -165.4(4) ?
C8A C9A C11A C12A . . . . -38.6(5) ?
O3A C11A C12A C13A . . . . -49.8(6) ?
C9A C11A C12A C13A . . . . 77.1(5) ?
C11A C12A C13A C16A . . . . -178.9(5) ?
C11A C12A C13A C14A . . . . -1.2(6) ?
O3A O4A C14A C13A . . . . -49.5(5) ?
O3A O4A C14A C15A . . . . 79.8(5) ?
C12A C13A C14A O4A . . . . 51.7(5) ?
C16A C13A C14A O4A . . . . -130.5(5) ?
C12A C13A C14A C15A . . . . -74.8(6) ?
C16A C13A C14A C15A . . . . 102.9(5) ?
O4A C14A C15A C8A . . . . -87.7(5) ?
C13A C14A C15A C8A . . . . 38.2(6) ?
C17A C8A C15A C14A . . . . -80.4(5) ?
C9A C8A C15A C14A . . . . 44.0(5) ?
C7A C8A C15A C14A . . . . 166.5(4) ?
C6A C5A C20A O1A . . . . 139.5(4) ?
C10A C5A C20A O1A . . . . 19.8(6) ?
C3A C5A C20A O1A . . . . -89.8(5) ?
C6A C5A C20A O2A . . . . -42.1(4) ?
C10A C5A C20A O2A . . . . -161.9(3) ?
C3A C5A C20A O2A . . . . 88.6(4) ?
